data_7104708
loop_
_publ_author_name
'Ye, Shengqing'
'Gao, Ke'
'Zhou, Haibo'
'Yang, Xiaodi'
'Wu, Jie'

_publ_section_title
;
 Synthesis of 1-methyleneindenes via palladium-catalyzed tandem
 reactions.
;
_journal_issue 36
_journal_name_full 'Chemical communications (Cambridge, England)'
_journal_page_first 5406
_journal_page_last 5408
_journal_paper_doi 10.1039/b909178e
_journal_volume 34
_journal_year 2009
_chemical_formula_sum 'C26 H22 O2'
_chemical_formula_weight 366.44
_chemical_name_systematic
;
?
;
_space_group_IT_number 2
_symmetry_cell_setting triclinic
_symmetry_space_group_name_Hall '-P 1'
_symmetry_space_group_name_H-M 'P -1'
_atom_sites_solution_hydrogens geom
_atom_sites_solution_primary direct
_atom_sites_solution_secondary difmap
_audit_creation_method SHELXL-97
_cell_angle_alpha 72.9430(10)
_cell_angle_beta 79.8270(10)
_cell_angle_gamma 81.8610(10)
_cell_formula_units_Z 2
_cell_length_a 10.1464(3)
_cell_length_b 10.1719(3)
_cell_length_c 10.4892(3)
_cell_measurement_reflns_used 5715
_cell_measurement_temperature 296(2)
_cell_measurement_theta_max 0.00
_cell_measurement_theta_min 0.00
_cell_volume 1014.04(5)
_computing_cell_refinement 'Bruker SMART'
_computing_data_collection 'Bruker SMART'
_computing_data_reduction 'Bruker SAINT'
_computing_molecular_graphics 'Bruker SHELXTL'
_computing_publication_material 'Bruker SHELXTL'
_computing_structure_refinement 'SHELXL-97 (Sheldrick, 1997)'
_computing_structure_solution 'SHELXS-97 (Sheldrick, 1990)'
_diffrn_ambient_temperature 296(2)
_diffrn_measured_fraction_theta_full 0.989
_diffrn_measured_fraction_theta_max 0.989
_diffrn_measurement_device_type 'CCD area detector'
_diffrn_measurement_method 'phi and omega scans'
_diffrn_radiation_monochromator graphite
_diffrn_radiation_source 'fine-focus sealed tube'
_diffrn_radiation_type MoK\a
_diffrn_radiation_wavelength 0.71073
_diffrn_reflns_av_R_equivalents 0.0246
_diffrn_reflns_av_sigmaI/netI 0.0261
_diffrn_reflns_limit_h_max 12
_diffrn_reflns_limit_h_min -12
_diffrn_reflns_limit_k_max 12
_diffrn_reflns_limit_k_min -12
_diffrn_reflns_limit_l_max 12
_diffrn_reflns_limit_l_min -12
_diffrn_reflns_number 12010
_diffrn_reflns_theta_full 25.99
_diffrn_reflns_theta_max 25.99
_diffrn_reflns_theta_min 2.05
_exptl_absorpt_coefficient_mu 0.074
_exptl_absorpt_correction_T_max 1
_exptl_absorpt_correction_T_min 0.864354
_exptl_absorpt_correction_type multi-scan
_exptl_crystal_colour orange
_exptl_crystal_density_diffrn 1.200
_exptl_crystal_density_method 'not measured'
_exptl_crystal_F_000 388
_exptl_crystal_size_max 0.63
_exptl_crystal_size_mid 0.43
_exptl_crystal_size_min 0.40
_refine_diff_density_max 0.350
_refine_diff_density_min -0.426
_refine_diff_density_rms 0.088
_refine_ls_extinction_method none
_refine_ls_goodness_of_fit_ref 1.058
_refine_ls_hydrogen_treatment constr
_refine_ls_matrix_type full
_refine_ls_number_parameters 255
_refine_ls_number_reflns 3946
_refine_ls_number_restraints 0
_refine_ls_restrained_S_all 1.058
_refine_ls_R_factor_all 0.0670
_refine_ls_R_factor_gt 0.0567
_refine_ls_shift/su_max 0.058
_refine_ls_shift/su_mean 0.001
_refine_ls_structure_factor_coef Fsqd
_refine_ls_weighting_details 'calc w=1/[\s^2^(Fo^2^)+(0.0777P)^2^+0.2477P] where P=(Fo^2^+2Fc^2^)/3'
_refine_ls_weighting_scheme calc
_refine_ls_wR_factor_gt 0.1464
_refine_ls_wR_factor_ref 0.1593
_reflns_number_gt 3197
_reflns_number_total 3946
_reflns_threshold_expression >2sigma(I)
_cod_data_source_file b909178e.txt
_cod_data_source_block wujie090420_0m
_cod_depositor_comments
;
The following automatic conversions were performed:
'_symmetry_cell_setting' value 'Triclinic' changed to 'triclinic'
according to '/home/saulius/struct/CIF-dictionaries/cif_core.dic'
dictionary named 'cif_core.dic' version 2.4.1 from 2010-06-29.

Automatic conversion script
Id: cif_fix_enum 1527 2010-12-29 10:47:43Z saulius 
;
_cod_original_sg_symbol_H-M P-1
_cod_database_code 7104708

loop_
_symmetry_equiv_pos_as_xyz
'x, y, z'
'-x, -y, -z'

loop_
_atom_site_label
_atom_site_type_symbol
_atom_site_fract_x
_atom_site_fract_y
_atom_site_fract_z
_atom_site_U_iso_or_equiv
_atom_site_adp_type
_atom_site_occupancy
_atom_site_symmetry_multiplicity
_atom_site_calc_flag
_atom_site_refinement_flags
_atom_site_disorder_assembly
_atom_site_disorder_group
C7 C 0.48786(16) 0.79645(17) 0.48589(18) 0.0523(4) Uani 1 1 d . . .
C9 C 0.39097(15) 0.61988(17) 0.65596(17) 0.0511(4) Uani 1 1 d . . .
C8 C 0.37083(15) 0.71368(17) 0.53799(17) 0.0513(4) Uani 1 1 d . . .
C5 C 0.52044(16) 0.63875(18) 0.69144(18) 0.0553(4) Uani 1 1 d . . .
C16 C 0.30180(16) 0.51635(18) 0.74175(17) 0.0536(4) Uani 1 1 d . . .
C6 C 0.58056(16) 0.74427(18) 0.58846(19) 0.0559(4) Uani 1 1 d . . .
O2 O 0.57931(15) 1.04574(16) 0.17309(15) 0.0793(4) Uani 1 1 d . . .
C10 C 0.25145(16) 0.73078(17) 0.46872(16) 0.0511(4) Uani 1 1 d . . .
C23 C 0.49608(17) 0.89194(19) 0.36614(19) 0.0588(4) Uani 1 1 d . . .
H23 H 0.4218 0.9053 0.3214 0.071 Uiso 1 1 calc R . .
C24 C 0.60553(19) 0.9785(2) 0.2954(2) 0.0645(5) Uani 1 1 d . . .
C21 C 0.16549(17) 0.5499(2) 0.77596(18) 0.0613(4) Uani 1 1 d . . .
H21 H 0.1283 0.6400 0.7429 0.074 Uiso 1 1 calc R . .
C20 C 0.08435(18) 0.4515(2) 0.85824(19) 0.0691(5) Uani 1 1 d . . .
H20 H -0.0068 0.4767 0.8796 0.083 Uiso 1 1 calc R . .
C15 C 0.21352(19) 0.62081(19) 0.43499(18) 0.0609(4) Uani 1 1 d . . .
H15 H 0.2668 0.5370 0.4503 0.073 Uiso 1 1 calc R . .
C11 C 0.17043(18) 0.8548(2) 0.4421(2) 0.0644(5) Uani 1 1 d . . .
H11 H 0.1943 0.9302 0.4629 0.077 Uiso 1 1 calc R . .
O1 O 0.70573(16) 0.99081(19) 0.33642(18) 0.0959(5) Uani 1 1 d . . .
C19 C 0.1352(2) 0.3160(2) 0.90989(19) 0.0693(5) Uani 1 1 d . . .
C13 C 0.0180(2) 0.7570(3) 0.3545(2) 0.0758(6) Uani 1 1 d . . .
H13 H -0.0605 0.7653 0.3173 0.091 Uiso 1 1 calc R . .
C4 C 0.57934(19) 0.5743(2) 0.8057(2) 0.0697(5) Uani 1 1 d . . .
H4 H 0.5382 0.5050 0.8740 0.084 Uiso 1 1 calc R . .
C17 C 0.35271(19) 0.3802(2) 0.7926(2) 0.0656(5) Uani 1 1 d . . .
H17 H 0.4436 0.3544 0.7706 0.079 Uiso 1 1 calc R . .
C1 C 0.70380(19) 0.7809(2) 0.6001(2) 0.0724(5) Uani 1 1 d . . .
H1 H 0.7466 0.8489 0.5318 0.087 Uiso 1 1 calc R . .
C14 C 0.0972(2) 0.6349(2) 0.3788(2) 0.0738(6) Uani 1 1 d . . .
H14 H 0.0727 0.5602 0.3573 0.089 Uiso 1 1 calc R . .
C12 C 0.0548(2) 0.8676(2) 0.3852(2) 0.0751(5) Uani 1 1 d . . .
H12 H 0.0017 0.9515 0.3676 0.090 Uiso 1 1 calc R . .
C18 C 0.2706(2) 0.2828(2) 0.8750(2) 0.0733(5) Uani 1 1 d . . .
H18 H 0.3075 0.1925 0.9079 0.088 Uiso 1 1 calc R . .
C2 C 0.7621(2) 0.7145(3) 0.7155(3) 0.0878(7) Uani 1 1 d . . .
H2 H 0.8447 0.7386 0.7237 0.105 Uiso 1 1 calc R . .
C22 C 0.0455(3) 0.2093(3) 1.0001(3) 0.1013(8) Uani 1 1 d . . .
H22A H -0.0269 0.2534 1.0498 0.152 Uiso 1 1 calc R . .
H22B H 0.0968 0.1413 1.0617 0.152 Uiso 1 1 calc R . .
H22C H 0.0095 0.1653 0.9461 0.152 Uiso 1 1 calc R . .
C25 C 0.6798(3) 1.1338(3) 0.0886(3) 0.0985(8) Uani 1 1 d . . .
H25A H 0.6722 1.2191 0.1141 0.118 Uiso 1 1 calc R . .
H25B H 0.7693 1.0876 0.0994 0.118 Uiso 1 1 calc R . .
C3 C 0.7008(2) 0.6144(3) 0.8173(3) 0.0837(6) Uani 1 1 d . . .
H3 H 0.7407 0.5730 0.8945 0.100 Uiso 1 1 calc R . .
C26 C 0.6577(4) 1.1626(4) -0.0488(3) 0.1378(14) Uani 1 1 d . . .
H26A H 0.6678 1.0777 -0.0738 0.207 Uiso 1 1 calc R . .
H26B H 0.7220 1.2226 -0.1065 0.207 Uiso 1 1 calc R . .
H26C H 0.5684 1.2066 -0.0581 0.207 Uiso 1 1 calc R . .

loop_
_atom_site_aniso_label
_atom_site_aniso_U_11
_atom_site_aniso_U_22
_atom_site_aniso_U_33
_atom_site_aniso_U_23
_atom_site_aniso_U_13
_atom_site_aniso_U_12
C7 0.0446(8) 0.0560(9) 0.0627(10) -0.0271(8) -0.0023(7) -0.0092(7)
C9 0.0444(8) 0.0573(9) 0.0565(9) -0.0242(8) -0.0049(7) -0.0052(7)
C8 0.0443(8) 0.0559(9) 0.0594(9) -0.0250(8) -0.0040(7) -0.0087(7)
C5 0.0457(8) 0.0627(10) 0.0633(10) -0.0275(8) -0.0078(7) -0.0023(7)
C16 0.0499(9) 0.0629(10) 0.0521(9) -0.0219(8) -0.0052(7) -0.0086(7)
C6 0.0439(8) 0.0608(9) 0.0710(11) -0.0311(8) -0.0073(7) -0.0049(7)
O2 0.0748(9) 0.0871(10) 0.0719(9) -0.0105(7) 0.0016(7) -0.0342(7)
C10 0.0464(8) 0.0609(9) 0.0493(8) -0.0179(7) -0.0032(6) -0.0146(7)
C23 0.0501(9) 0.0653(10) 0.0654(10) -0.0243(9) -0.0030(7) -0.0133(8)
C24 0.0604(11) 0.0686(11) 0.0677(11) -0.0260(9) 0.0045(8) -0.0181(9)
C21 0.0509(9) 0.0769(11) 0.0579(10) -0.0221(9) -0.0063(7) -0.0061(8)
C20 0.0479(9) 0.1020(15) 0.0616(11) -0.0276(11) -0.0023(8) -0.0169(9)
C15 0.0650(10) 0.0665(10) 0.0585(10) -0.0245(8) -0.0073(8) -0.0163(8)
C11 0.0555(10) 0.0664(11) 0.0787(12) -0.0266(9) -0.0140(9) -0.0103(8)
O1 0.0750(10) 0.1182(13) 0.0985(12) -0.0182(10) -0.0112(8) -0.0485(9)
C19 0.0701(12) 0.0869(14) 0.0592(10) -0.0259(10) -0.0027(9) -0.0304(10)
C13 0.0551(10) 0.1147(18) 0.0676(12) -0.0319(12) -0.0142(9) -0.0191(11)
C4 0.0588(10) 0.0828(13) 0.0707(12) -0.0249(10) -0.0156(9) -0.0018(9)
C17 0.0571(10) 0.0644(11) 0.0741(12) -0.0227(9) -0.0002(8) -0.0056(8)
C1 0.0520(10) 0.0779(12) 0.0961(15) -0.0317(11) -0.0143(10) -0.0137(9)
C14 0.0726(12) 0.0969(15) 0.0680(12) -0.0367(11) -0.0093(9) -0.0322(12)
C12 0.0574(11) 0.0871(14) 0.0819(13) -0.0233(11) -0.0170(9) -0.0012(10)
C18 0.0805(13) 0.0628(11) 0.0768(13) -0.0201(10) -0.0036(10) -0.0146(10)
C2 0.0567(11) 0.1047(17) 0.1169(19) -0.0400(15) -0.0347(12) -0.0091(11)
C22 0.1044(19) 0.115(2) 0.0862(16) -0.0228(14) 0.0089(14) -0.0567(16)
C25 0.0963(17) 0.1033(18) 0.0885(17) -0.0136(14) 0.0164(13) -0.0498(14)
C3 0.0659(12) 0.1039(17) 0.0908(15) -0.0320(13) -0.0327(11) -0.0010(12)
C26 0.128(3) 0.162(3) 0.092(2) 0.040(2) -0.0240(18) -0.061(2)

loop_
_atom_type_symbol
_atom_type_description
_atom_type_scat_dispersion_real
_atom_type_scat_dispersion_imag
_atom_type_scat_source
C C 0.0033 0.0016 'International Tables Vol C Tables 4.2.6.8 and 6.1.1.4'
H H 0.0000 0.0000 'International Tables Vol C Tables 4.2.6.8 and 6.1.1.4'
O O 0.0106 0.0060 'International Tables Vol C Tables 4.2.6.8 and 6.1.1.4'

loop_
_geom_angle_atom_site_label_1
_geom_angle_atom_site_label_2
_geom_angle_atom_site_label_3
_geom_angle
_geom_angle_site_symmetry_1
_geom_angle_site_symmetry_3
_geom_angle_publ_flag
C23 C7 C8 121.48(16) . . ?
C23 C7 C6 132.93(16) . . ?
C8 C7 C6 105.55(14) . . ?
C8 C9 C16 128.09(15) . . ?
C8 C9 C5 108.69(14) . . ?
C16 C9 C5 123.20(15) . . ?
C9 C8 C10 125.65(14) . . ?
C9 C8 C7 109.67(14) . . ?
C10 C8 C7 124.67(15) . . ?
C4 C5 C6 121.13(16) . . ?
C4 C5 C9 130.03(17) . . ?
C6 C5 C9 108.79(15) . . ?
C17 C16 C21 117.51(17) . . ?
C17 C16 C9 120.52(15) . . ?
C21 C16 C9 121.96(16) . . ?
C1 C6 C5 119.14(18) . . ?
C1 C6 C7 133.57(18) . . ?
C5 C6 C7 107.27(14) . . ?
C24 O2 C25 116.02(17) . . ?
C11 C10 C15 117.96(16) . . ?
C11 C10 C8 121.10(15) . . ?
C15 C10 C8 120.85(16) . . ?
C7 C23 C24 129.34(17) . . ?
C7 C23 H23 115.3 . . ?
C24 C23 H23 115.3 . . ?
O1 C24 O2 122.49(18) . . ?
O1 C24 C23 128.35(19) . . ?
O2 C24 C23 109.15(16) . . ?
C16 C21 C20 120.89(18) . . ?
C16 C21 H21 119.6 . . ?
C20 C21 H21 119.6 . . ?
C21 C20 C19 121.63(18) . . ?
C21 C20 H20 119.2 . . ?
C19 C20 H20 119.2 . . ?
C14 C15 C10 120.50(19) . . ?
C14 C15 H15 119.8 . . ?
C10 C15 H15 119.8 . . ?
C12 C11 C10 120.89(18) . . ?
C12 C11 H11 119.6 . . ?
C10 C11 H11 119.6 . . ?
C18 C19 C20 117.34(18) . . ?
C18 C19 C22 121.5(2) . . ?
C20 C19 C22 121.1(2) . . ?
C14 C13 C12 119.58(18) . . ?
C14 C13 H13 120.2 . . ?
C12 C13 H13 120.2 . . ?
C3 C4 C5 119.0(2) . . ?
C3 C4 H4 120.5 . . ?
C5 C4 H4 120.5 . . ?
C18 C17 C16 121.06(18) . . ?
C18 C17 H17 119.5 . . ?
C16 C17 H17 119.5 . . ?
C6 C1 C2 119.0(2) . . ?
C6 C1 H1 120.5 . . ?
C2 C1 H1 120.5 . . ?
C13 C14 C15 120.83(18) . . ?
C13 C14 H14 119.6 . . ?
C15 C14 H14 119.6 . . ?
C13 C12 C11 120.2(2) . . ?
C13 C12 H12 119.9 . . ?
C11 C12 H12 119.9 . . ?
C17 C18 C19 121.6(2) . . ?
C17 C18 H18 119.2 . . ?
C19 C18 H18 119.2 . . ?
C3 C2 C1 121.44(19) . . ?
C3 C2 H2 119.3 . . ?
C1 C2 H2 119.3 . . ?
C19 C22 H22A 109.5 . . ?
C19 C22 H22B 109.5 . . ?
H22A C22 H22B 109.5 . . ?
C19 C22 H22C 109.5 . . ?
H22A C22 H22C 109.5 . . ?
H22B C22 H22C 109.5 . . ?
C26 C25 O2 108.0(2) . . ?
C26 C25 H25A 110.1 . . ?
O2 C25 H25A 110.1 . . ?
C26 C25 H25B 110.1 . . ?
O2 C25 H25B 110.1 . . ?
H25A C25 H25B 108.4 . . ?
C2 C3 C4 120.3(2) . . ?
C2 C3 H3 119.9 . . ?
C4 C3 H3 119.9 . . ?
C25 C26 H26A 109.5 . . ?
C25 C26 H26B 109.5 . . ?
H26A C26 H26B 109.5 . . ?
C25 C26 H26C 109.5 . . ?
H26A C26 H26C 109.5 . . ?
H26B C26 H26C 109.5 . . ?

loop_
_geom_bond_atom_site_label_1
_geom_bond_atom_site_label_2
_geom_bond_distance
_geom_bond_site_symmetry_2
_geom_bond_publ_flag
C7 C23 1.341(3) . ?
C7 C8 1.484(2) . ?
C7 C6 1.485(2) . ?
C9 C8 1.351(2) . ?
C9 C16 1.471(2) . ?
C9 C5 1.479(2) . ?
C8 C10 1.484(2) . ?
C5 C4 1.380(3) . ?
C5 C6 1.401(3) . ?
C16 C17 1.389(3) . ?
C16 C21 1.386(2) . ?
C6 C1 1.389(2) . ?
O2 C24 1.318(3) . ?
O2 C25 1.449(2) . ?
C10 C11 1.387(3) . ?
C10 C15 1.388(2) . ?
C23 C24 1.470(2) . ?
C23 H23 0.9300 . ?
C24 O1 1.207(2) . ?
C21 C20 1.378(3) . ?
C21 H21 0.9300 . ?
C20 C19 1.385(3) . ?
C20 H20 0.9300 . ?
C15 C14 1.382(3) . ?
C15 H15 0.9300 . ?
C11 C12 1.382(3) . ?
C11 H11 0.9300 . ?
C19 C18 1.378(3) . ?
C19 C22 1.509(3) . ?
C13 C14 1.363(3) . ?
C13 C12 1.372(3) . ?
C13 H13 0.9300 . ?
C4 C3 1.387(3) . ?
C4 H4 0.9300 . ?
C17 C18 1.378(3) . ?
C17 H17 0.9300 . ?
C1 C2 1.390(3) . ?
C1 H1 0.9300 . ?
C14 H14 0.9300 . ?
C12 H12 0.9300 . ?
C18 H18 0.9300 . ?
C2 C3 1.368(4) . ?
C2 H2 0.9300 . ?
C22 H22A 0.9600 . ?
C22 H22B 0.9600 . ?
C22 H22C 0.9600 . ?
C25 C26 1.437(4) . ?
C25 H25A 0.9700 . ?
C25 H25B 0.9700 . ?
C3 H3 0.9300 . ?
C26 H26A 0.9600 . ?
C26 H26B 0.9600 . ?
C26 H26C 0.9600 . ?

loop_
_geom_torsion_atom_site_label_1
_geom_torsion_atom_site_label_2
_geom_torsion_atom_site_label_3
_geom_torsion_atom_site_label_4
_geom_torsion
_geom_torsion_site_symmetry_1
_geom_torsion_site_symmetry_2
_geom_torsion_site_symmetry_3
_geom_torsion_site_symmetry_4
_geom_torsion_publ_flag
C16 C9 C8 C10 -0.5(3) . . . . ?
C5 C9 C8 C10 -178.87(14) . . . . ?
C16 C9 C8 C7 -179.51(14) . . . . ?
C5 C9 C8 C7 2.14(18) . . . . ?
C23 C7 C8 C9 176.34(15) . . . . ?
C6 C7 C8 C9 -1.50(17) . . . . ?
C23 C7 C8 C10 -2.7(2) . . . . ?
C6 C7 C8 C10 179.50(14) . . . . ?
C8 C9 C5 C4 175.18(18) . . . . ?
C16 C9 C5 C4 -3.3(3) . . . . ?
C8 C9 C5 C6 -2.02(18) . . . . ?
C16 C9 C5 C6 179.54(14) . . . . ?
C8 C9 C16 C17 133.08(19) . . . . ?
C5 C9 C16 C17 -48.8(2) . . . . ?
C8 C9 C16 C21 -47.5(2) . . . . ?
C5 C9 C16 C21 130.65(18) . . . . ?
C4 C5 C6 C1 2.2(3) . . . . ?
C9 C5 C6 C1 179.71(15) . . . . ?
C4 C5 C6 C7 -176.47(16) . . . . ?
C9 C5 C6 C7 1.03(18) . . . . ?
C23 C7 C6 C1 4.3(3) . . . . ?
C8 C7 C6 C1 -178.19(19) . . . . ?
C23 C7 C6 C5 -177.28(18) . . . . ?
C8 C7 C6 C5 0.21(17) . . . . ?
C9 C8 C10 C11 120.32(19) . . . . ?
C7 C8 C10 C11 -60.8(2) . . . . ?
C9 C8 C10 C15 -56.2(2) . . . . ?
C7 C8 C10 C15 122.61(18) . . . . ?
C8 C7 C23 C24 -176.79(16) . . . . ?
C6 C7 C23 C24 0.4(3) . . . . ?
C25 O2 C24 O1 1.3(3) . . . . ?
C25 O2 C24 C23 -178.59(18) . . . . ?
C7 C23 C24 O1 -7.7(3) . . . . ?
C7 C23 C24 O2 172.19(18) . . . . ?
C17 C16 C21 C20 0.5(3) . . . . ?
C9 C16 C21 C20 -178.98(16) . . . . ?
C16 C21 C20 C19 0.1(3) . . . . ?
C11 C10 C15 C14 -1.1(3) . . . . ?
C8 C10 C15 C14 175.60(16) . . . . ?
C15 C10 C11 C12 0.7(3) . . . . ?
C8 C10 C11 C12 -175.95(18) . . . . ?
C21 C20 C19 C18 -0.4(3) . . . . ?
C21 C20 C19 C22 179.88(19) . . . . ?
C6 C5 C4 C3 -0.7(3) . . . . ?
C9 C5 C4 C3 -177.58(18) . . . . ?
C21 C16 C17 C18 -0.6(3) . . . . ?
C9 C16 C17 C18 178.83(17) . . . . ?
C5 C6 C1 C2 -1.8(3) . . . . ?
C7 C6 C1 C2 176.45(19) . . . . ?
C12 C13 C14 C15 0.5(3) . . . . ?
C10 C15 C14 C13 0.5(3) . . . . ?
C14 C13 C12 C11 -0.9(3) . . . . ?
C10 C11 C12 C13 0.3(3) . . . . ?
C16 C17 C18 C19 0.3(3) . . . . ?
C20 C19 C18 C17 0.3(3) . . . . ?
C22 C19 C18 C17 180.0(2) . . . . ?
C6 C1 C2 C3 -0.1(3) . . . . ?
C24 O2 C25 C26 162.0(3) . . . . ?
C1 C2 C3 C4 1.6(4) . . . . ?
C5 C4 C3 C2 -1.2(3) . . . . ?

loop_
_cod_related_entry_id
_cod_related_entry_database
_cod_related_entry_code
1 ChemSpider 30653144
